data_2103193
loop_
_publ_author_name
'Marsh, Richard E.'
'Kapon, Moshe'
'Hu, Shengzhi'
'Herbstein, Frank H.'

_publ_section_title
;
 Some 60 new space-group corrections
;
_journal_issue 1
_journal_name_full 'Acta Crystallographica Section B'
_journal_page_first 62
_journal_page_last 77
_journal_paper_doi 10.1107/S0108768101017128
_journal_volume 58
_journal_year 2002
_chemical_formula_sum 'C10 H16 O2'
_chemical_name_systematic Adamantane-1,3-diol
_space_group_IT_number 193
_symmetry_cell_setting hexagonal
_symmetry_space_group_name_Hall '-P 6c 2'
_symmetry_space_group_name_H-M 'P 63/m c m'
_cell_angle_alpha 90.00
_cell_angle_beta 90.00
_cell_angle_gamma 120.00
_cell_formula_units_Z 6
_cell_length_a 11.885
_cell_length_b 11.885
_cell_length_c 10.939
_cell_volume 1338.156
_cod_data_source_file bm0047.cif
_cod_data_source_block CSD_CIF_Table_32S
_cod_depositor_comments
;
The following automatic conversions were performed:

'_symmetry_cell_setting' value 'Hexagonal' changed to 'hexagonal'
according to /home/saulius/struct/CIF-dictionaries/cif_core.dic
dictionary named 'cif_core.dic' version 2.4.1 from 2010-06-29.

Automatic conversion script
Id: cif_fix_values 1715 2011-07-08 13:25:40Z adriana 
;
_cod_original_sg_symbol_H-M P63/mcm
_cod_original_formula_sum ' C10H14O2   '
_cod_database_code 2103193

loop_
_symmetry_equiv_pos_as_xyz
'x, y, z'
'-y, x-y, z'
'-x+y, -x, z'
'-x, -y, z+1/2'
'y, -x+y, z+1/2'
'x-y, x, z+1/2'
'y, x, -z+1/2'
'x-y, -y, -z+1/2'
'-x, -x+y, -z+1/2'
'-y, -x, -z'
'-x+y, y, -z'
'x, x-y, -z'
'-x, -y, -z'
'y, -x+y, -z'
'x-y, x, -z'
'x, y, -z-1/2'
'-y, x-y, -z-1/2'
'-x+y, -x, -z-1/2'
'-y, -x, z-1/2'
'-x+y, y, z-1/2'
'x, x-y, z-1/2'
'y, x, z'
'x-y, -y, z'
'-x, -x+y, z'

loop_
_atom_site_label
_atom_site_type_symbol
_atom_site_fract_x
_atom_site_fract_y
_atom_site_fract_z
_atom_site_attached_hydrogens
O1 O .7751 .0 .9737 1
C1 C .7052 .0 .8645 0
C2 C .7817 .0 .75 2
C4 C .6933 .1227 .8650 2
C5 C .6195 .1217 .75 1
C6 C .4823 .0 .75 2

loop_
_atom_type_symbol
C
O

loop_
_cod_changelog_entry_id
_cod_changelog_entry_author
_cod_changelog_entry_date
_cod_changelog_entry_text
1 'Vaitkus, Antanas' 2017-08-04T10:53:58+03:00
;
 Added the '_cell_formula_units_Z' data item after consulting the original
 publication.
;
2 'Vaitkus, Antanas' 2017-08-04T11:45:24+03:00
;
 Changed the '_chemical_formula_sum' data item value from 'C10 H14 O2' to
 'C10 H16 O2' after consulting the original publication.
;
3 'Vaitkus, Antanas' 2017-08-04T15:51:35+03:00
;
 Marked attached hydrogen atoms.
;
4 'Vaitkus, Antanas' 2024-12-11T16:12:30+02:00
;
 Added the '_atom_site_type_symbol' data item.
;
